data_1544841
loop_
_publ_author_name
'Chen, Changjuan'
'Cui, Yaqin'
'Mao, Xiaoyang'
'Pan, Xiaobo'
'Wu, Jincai'

_publ_section_title
;
 Suppressing Cyclic Polymerization for Isoselective Synthesis of
 High-Molecular-Weight Linear Polylactide Catalyzed by Sodium/Potassium
 Sulfonamidate Complexes
;
_journal_issue 1
_journal_name_full Macromolecules
_journal_page_first 83
_journal_paper_doi 10.1021/acs.macromol.6b02271
_journal_volume 50
_journal_year 2017
_chemical_formula_moiety 'C40 H55 K N O9 S, 1(C7 H8)'
_chemical_formula_sum 'C47 H63 K N O9 S'
_chemical_formula_weight 857.14
_space_group_crystal_system triclinic
_space_group_IT_number 2
_space_group_name_Hall '-P 1'
_space_group_name_H-M_alt 'P -1'
_symmetry_space_group_name_Hall '-P 1'
_symmetry_space_group_name_H-M 'P -1'
_atom_sites_solution_hydrogens geom
_atom_sites_solution_primary direct
_audit_creation_date 2016-04-16
_audit_creation_method
;
Olex2 1.2
(compiled 2016.02.19 svn.r3266 for OlexSys, GUI svn.r5155)
;
_cell_angle_alpha 76.475(5)
_cell_angle_beta 86.282(5)
_cell_angle_gamma 88.815(4)
_cell_formula_units_Z 2
_cell_length_a 10.9876(5)
_cell_length_b 12.4673(7)
_cell_length_c 18.4805(12)
_cell_measurement_reflns_used 3392
_cell_measurement_temperature 291.23(10)
_cell_measurement_theta_max 26.7070
_cell_measurement_theta_min 3.6860
_cell_volume 2456.1(2)
_computing_cell_refinement
;
CrysAlisPro, Agilent Technologies,
Version 1.171.37.35 (release 13-08-2014 CrysAlis171 .NET)
(compiled Aug 13 2014,18:06:01)
;
_computing_data_collection
;
CrysAlisPro, Agilent Technologies,
Version 1.171.37.35 (release 13-08-2014 CrysAlis171 .NET)
(compiled Aug 13 2014,18:06:01)
;
_computing_data_reduction
;
CrysAlisPro, Agilent Technologies,
Version 1.171.37.35 (release 13-08-2014 CrysAlis171 .NET)
(compiled Aug 13 2014,18:06:01)
;
_computing_molecular_graphics 'Olex2 (Dolomanov et al., 2009)'
_computing_publication_material 'Olex2 (Dolomanov et al., 2009)'
_computing_structure_refinement 'ShelXL (Sheldrick, 2015)'
_computing_structure_solution 'ShelXS (Sheldrick, 2008)'
_diffrn_ambient_environment air
_diffrn_ambient_temperature 291.23(10)
_diffrn_detector 'CCD plate'
_diffrn_detector_area_resol_mean 16.0733
_diffrn_detector_type Eos
_diffrn_measured_fraction_theta_full 0.985
_diffrn_measured_fraction_theta_max 0.985
_diffrn_measurement_details
;
#__ type_ start__ end____ width___ exp.time_
  1 omega   -9.00   82.00   1.0000    8.0000
omega____ theta____ kappa____ phi______ frames
    -       20.5854   77.0000    0.0000 91

#__ type_ start__ end____ width___ exp.time_
  2 omega   21.00   54.00   1.0000    8.0000
omega____ theta____ kappa____ phi______ frames
    -       20.5854   57.0000   90.0000 33

#__ type_ start__ end____ width___ exp.time_
  3 omega   -5.00   85.00   1.0000    8.0000
omega____ theta____ kappa____ phi______ frames
    -       20.5854   38.0000  -90.0000 90

#__ type_ start__ end____ width___ exp.time_
  4 omega  -12.00   14.00   1.0000    8.0000
omega____ theta____ kappa____ phi______ frames
    -      -17.1479  -99.0000   90.0000 26

#__ type_ start__ end____ width___ exp.time_
  5 omega   41.00   69.00   1.0000    8.0000
omega____ theta____ kappa____ phi______ frames
    -       20.5854  178.0000   30.0000 28

#__ type_ start__ end____ width___ exp.time_
  6 omega  -52.00   46.00   1.0000    8.0000
omega____ theta____ kappa____ phi______ frames
    -       20.5854  -38.0000   90.0000 98
;
_diffrn_measurement_device 'four-circle diffractometer'
_diffrn_measurement_device_type 'SuperNova, Dual, Cu at zero, Eos'
_diffrn_measurement_method '\w scans'
_diffrn_orient_matrix_UB_11 -0.0029878000
_diffrn_orient_matrix_UB_12 -0.0222484000
_diffrn_orient_matrix_UB_13 -0.0318248000
_diffrn_orient_matrix_UB_21 -0.0059629000
_diffrn_orient_matrix_UB_22 -0.0537485000
_diffrn_orient_matrix_UB_23 0.0234175000
_diffrn_orient_matrix_UB_31 -0.0643470000
_diffrn_orient_matrix_UB_32 0.0063480000
_diffrn_orient_matrix_UB_33 0.0017625000
_diffrn_radiation_monochromator mirror
_diffrn_radiation_probe x-ray
_diffrn_radiation_type MoK\a
_diffrn_radiation_wavelength 0.71073
_diffrn_reflns_av_R_equivalents 0.0282
_diffrn_reflns_av_unetI/netI 0.0604
_diffrn_reflns_Laue_measured_fraction_full 0.985
_diffrn_reflns_Laue_measured_fraction_max 0.985
_diffrn_reflns_limit_h_max 13
_diffrn_reflns_limit_h_min -11
_diffrn_reflns_limit_k_max 14
_diffrn_reflns_limit_k_min -14
_diffrn_reflns_limit_l_max 21
_diffrn_reflns_limit_l_min -21
_diffrn_reflns_number 15012
_diffrn_reflns_point_group_measured_fraction_full 0.985
_diffrn_reflns_point_group_measured_fraction_max 0.985
_diffrn_reflns_theta_full 25.000
_diffrn_reflns_theta_max 25.000
_diffrn_reflns_theta_min 3.361
_diffrn_source 'SuperNova (Mo) X-ray Source'
_exptl_absorpt_coefficient_mu 0.201
_exptl_absorpt_correction_T_max 1.00000
_exptl_absorpt_correction_T_min 0.73777
_exptl_absorpt_correction_type multi-scan
_exptl_absorpt_process_details
;
CrysAlisPro, Agilent Technologies,
Version 1.171.37.35 (release 13-08-2014 CrysAlis171 .NET)
(compiled Aug 13 2014,18:06:01)
Empirical absorption correction using spherical harmonics,
 implemented in SCALE3 ABSPACK scaling algorithm.
;
_exptl_crystal_colour colourless
_exptl_crystal_colour_primary colourless
_exptl_crystal_density_diffrn 1.159
_exptl_crystal_description block
_exptl_crystal_F_000 918
_exptl_crystal_size_max 0.25
_exptl_crystal_size_mid 0.22
_exptl_crystal_size_min 0.18
_refine_diff_density_max 0.544
_refine_diff_density_min -0.467
_refine_diff_density_rms 0.056
_refine_ls_extinction_method none
_refine_ls_goodness_of_fit_ref 1.067
_refine_ls_hydrogen_treatment constr
_refine_ls_matrix_type full
_refine_ls_number_parameters 631
_refine_ls_number_reflns 8518
_refine_ls_number_restraints 177
_refine_ls_restrained_S_all 1.066
_refine_ls_R_factor_all 0.0912
_refine_ls_R_factor_gt 0.0627
_refine_ls_shift/su_max 0.000
_refine_ls_shift/su_mean 0.000
_refine_ls_structure_factor_coef Fsqd
_refine_ls_weighting_details 'w=1/[\s^2^(Fo^2^)+(0.0948P)^2^] where P=(Fo^2^+2Fc^2^)/3'
_refine_ls_weighting_scheme calc
_refine_ls_wR_factor_gt 0.1611
_refine_ls_wR_factor_ref 0.1816
_reflns_Friedel_coverage 0.000
_reflns_number_gt 5991
_reflns_number_total 8518
_reflns_threshold_expression 'I > 2\s(I)'
_cod_data_source_file ma6b02271_si_006.cif
_cod_data_source_block wujc_0415
_cod_depositor_comments 'Adding full bibliography for 1544839--1544842.cif.'
_cod_database_code 1544841
_shelx_space_group_comment
;
The symmetry employed for this shelxl refinement is uniquely defined
by the following loop, which should always be used as a source of
symmetry information in preference to the above space-group names.
They are only intended as comments.
;
_reflns_odcompleteness_completeness 98.57
_reflns_odcompleteness_iscentric 1
_reflns_odcompleteness_theta 26.32
_olex2_refinement_description
;
1. Fixed Uiso
 At 1.2 times of:
  All C(H) groups, All C(H,H) groups
 At 1.5 times of:
  All C(H,H,H) groups
2. Restrained distances
 C7B-C1B \\sim C1B-C3B
 with sigma of 0.02
 C7C-C1C \\sim C1C-C3C
 with sigma of 0.02
3. Restrained planarity
 C1B, C2B, C3B, C4B, C5B, C6B, C7B
 with sigma of 0.1
4. Rigid bond restraints
 C2C, C3C, C4C, C5C, C6C, C7C, C1C
 with sigma for 1-2 distances of 0.01 and sigma for 1-3 distances of 0.01
 C1B, C2B, C3B, C4B, C5B, C6B, C7B
 with sigma for 1-2 distances of 0.01 and sigma for 1-3 distances of 0.01
 C1A, C2A, C7A, C6A, C5A, C4A, C3A
 with sigma for 1-2 distances of 0.01 and sigma for 1-3 distances of 0.01
5. Uiso/Uaniso restraints and constraints
C2C \\sim C3C \\sim C4C \\sim C5C \\sim C6C \\sim C7C \\sim C1C: within 2A with
sigma of 0.04 and sigma for terminal atoms of 0.08
C1B \\sim C2B \\sim C3B \\sim C4B \\sim C5B \\sim C6B \\sim C7B: within 2A with
sigma of 0.04 and sigma for terminal atoms of 0.08
C1A \\sim C2A \\sim C7A \\sim C6A \\sim C5A \\sim C4A \\sim C3A: within 2A with
sigma of 0.04 and sigma for terminal atoms of 0.08
6. Others
 Fixed Sof: C1B(0.33333) H1BA(0.33333) H1BB(0.33333) H1BC(0.33333)
 C2B(0.33333) C3B(0.33333) H3B(0.33333) C4B(0.33333) H4B(0.33333) C5B(0.33333)
 H5B(0.33333) C6B(0.33333) H6B(0.33333) C7B(0.33333) H7B(0.33333) C2C(0.33333)
 C3C(0.33333) H3C(0.33333) C4C(0.33333) H4C(0.33333) C5C(0.33333) H5C(0.33333)
 C6C(0.33333) H6C(0.33333) C7C(0.33333) H7C(0.33333) C1C(0.33333) H1CA(0.33333)
 H1CB(0.33333) H1CC(0.33333) C1A(0.33333) H1AA(0.33333) H1AB(0.33333)
 H1AC(0.33333) C2A(0.33333) C7A(0.33333) H7A(0.33333) C6A(0.33333) H6A(0.33333)
 C5A(0.33333) H5A(0.33333) C4A(0.33333) H4A(0.33333) C3A(0.33333) H3A(0.33333)
7.a Ternary CH refined with riding coordinates:
 C16(H16), C7(H7), C13(H13), C10(H10)
7.b Secondary CH2 refined with riding coordinates:
 C29(H29A,H29B), C30(H30A,H30B), C32(H32A,H32B), C40(H40A,H40B), C39(H39A,
 H39B), C37(H37A,H37B), C35(H35A,H35B), C36(H36A,H36B), C34(H34A,H34B),
 C38(H38A,H38B), C33(H33A,H33B)
7.c Aromatic/amide H refined with riding coordinates:
 C27(H27), C25(H25), C24(H24), C3(H3), C26(H26), C18(H18), C21(H21), C5(H5),
 C31(H31), C20(H20), C19(H19), C3B(H3B), C4B(H4B), C5B(H5B), C6B(H6B), C7B(H7B),
  C3C(H3C), C4C(H4C), C5C(H5C), C6C(H6C), C7C(H7C), C7A(H7A), C6A(H6A),
 C5A(H5A), C4A(H4A), C3A(H3A)
7.d Fitted hexagon refined as free rotating group:
 C2B(C3B,C4B,C5B,C6B,C7B), C2C(C3C,C4C,C5C,C6C,C7C), C2A(C7A,C6A,C5A,C4A,C3A)
7.e Idealised Me refined as rotating group:
 C9(H9A,H9B,H9C), C8(H8A,H8B,H8C), C15(H15A,H15B,H15C), C12(H12A,H12B,H12C),
 C11(H11A,H11B,H11C), C14(H14A,H14B,H14C), C1B(H1BA,H1BB,H1BC), C1C(H1CA,H1CB,
 H1CC), C1A(H1AA,H1AB,H1AC)
;
_shelx_shelxl_version_number 2014/7
_olex2_submission_special_instructions 'No special instructions were received'

loop_
_space_group_symop_operation_xyz
'x, y, z'
'-x, -y, -z'

loop_
_atom_site_label
_atom_site_type_symbol
_atom_site_fract_x
_atom_site_fract_y
_atom_site_fract_z
_atom_site_U_iso_or_equiv
_atom_site_adp_type
_atom_site_occupancy
_atom_site_site_symmetry_order
_atom_site_calc_flag
_atom_site_refinement_flags_posn
_atom_site_refinement_flags_adp
_atom_site_refinement_flags_occupancy
_atom_site_disorder_assembly
_atom_site_disorder_group
K1 K 0.45544(5) 0.25385(5) 0.10356(4) 0.0395(2) Uani 1 1 d . . . . .
S1 S 0.28599(6) 0.03060(6) 0.19930(4) 0.0365(2) Uani 1 1 d . . . . .
O5 O 0.70725(16) 0.18153(17) 0.11237(11) 0.0444(5) Uani 1 1 d . . . . .
O4 O 0.56302(17) 0.13884(17) 0.00199(12) 0.0457(5) Uani 1 1 d . . . . .
O3 O -0.00325(17) 0.39019(17) 0.10577(11) 0.0427(5) Uani 1 1 d . . . . .
O9 O 0.40126(17) 0.30592(18) -0.05925(13) 0.0537(6) Uani 1 1 d . . . . .
O6 O 0.59824(18) 0.28868(18) 0.21890(13) 0.0523(6) Uani 1 1 d . . . . .
O7 O 0.43725(18) 0.45274(19) 0.15890(15) 0.0594(6) Uani 1 1 d . . . . .
C28 C 0.0664(2) 0.2066(2) 0.09633(14) 0.0298(6) Uani 1 1 d . . . . .
C16 C 0.1127(2) 0.1779(2) 0.17487(14) 0.0296(6) Uani 1 1 d . . . . .
H16 H 0.0690 0.1125 0.2038 0.035 Uiso 1 1 calc R . . . .
C17 C 0.0855(2) 0.2721(2) 0.21252(15) 0.0329(6) Uani 1 1 d . . . . .
C27 C 0.0749(2) 0.1307(2) 0.05149(15) 0.0357(7) Uani 1 1 d . . . . .
H27 H 0.1099 0.0619 0.0696 0.043 Uiso 1 1 calc R . . . .
O8 O 0.31272(18) 0.44954(18) 0.03159(15) 0.0567(6) Uani 1 1 d . . . . .
C23 C 0.0142(2) 0.3082(2) 0.06673(14) 0.0319(6) Uani 1 1 d . . . . .
C22 C 0.0312(2) 0.3702(2) 0.17778(16) 0.0358(7) Uani 1 1 d . . . . .
C25 C -0.0176(2) 0.2584(3) -0.04762(16) 0.0424(8) Uani 1 1 d . . . . .
H25 H -0.0457 0.2754 -0.0954 0.051 Uiso 1 1 calc R . . . .
C4 C 0.1688(3) -0.1235(2) 0.44769(15) 0.0388(7) Uani 1 1 d . . . . .
C2 C 0.1283(2) -0.0911(2) 0.31567(14) 0.0328(6) Uani 1 1 d . . . . .
C24 C -0.0261(2) 0.3356(3) -0.00518(16) 0.0411(7) Uani 1 1 d . . . . .
H24 H -0.0583 0.4053 -0.0243 0.049 Uiso 1 1 calc R . . . .
C3 C 0.1005(2) -0.1383(2) 0.39114(14) 0.0355(7) Uani 1 1 d . . . . .
H3 H 0.0316 -0.1824 0.4039 0.043 Uiso 1 1 calc R . . . .
C26 C 0.0324(2) 0.1556(3) -0.01957(16) 0.0410(7) Uani 1 1 d . . . . .
H26 H 0.0376 0.1033 -0.0483 0.049 Uiso 1 1 calc R . . . .
C7 C 0.0385(3) -0.1169(2) 0.26256(15) 0.0378(7) Uani 1 1 d . . . . .
H7 H 0.0572 -0.0681 0.2134 0.045 Uiso 1 1 calc R . . . .
C29 C 0.6889(3) 0.1107(3) 0.00470(18) 0.0486(8) Uani 1 1 d . . . . .
H29A H 0.7376 0.1717 -0.0242 0.058 Uiso 1 1 calc R . . . .
H29B H 0.7051 0.0471 -0.0163 0.058 Uiso 1 1 calc R . . . .
C30 C 0.7215(3) 0.0851(3) 0.0837(2) 0.0555(9) Uani 1 1 d . . . . .
H30A H 0.6693 0.0271 0.1131 0.067 Uiso 1 1 calc R . . . .
H30B H 0.8053 0.0593 0.0870 0.067 Uiso 1 1 calc R . . . .
C13 C 0.1365(3) -0.1809(3) 0.52851(15) 0.0480(8) Uani 1 1 d . . . . .
H13 H 0.0588 -0.2190 0.5304 0.058 Uiso 1 1 calc R . . . .
C18 C 0.1177(3) 0.2623(3) 0.28588(16) 0.0478(8) Uani 1 1 d . . . . .
H18 H 0.1544 0.1974 0.3108 0.057 Uiso 1 1 calc R . . . .
C21 C 0.0089(3) 0.4546(3) 0.21354(18) 0.0470(8) Uani 1 1 d . . . . .
H21 H -0.0272 0.5198 0.1887 0.056 Uiso 1 1 calc R . . . .
C9 C 0.0543(4) -0.2354(3) 0.25457(19) 0.0597(9) Uani 1 1 d . . . . .
H9A H 0.1364 -0.2463 0.2365 0.089 Uiso 1 1 calc GR . . . .
H9B H -0.0014 -0.2492 0.2199 0.089 Uiso 1 1 calc GR . . . .
H9C H 0.0379 -0.2852 0.3022 0.089 Uiso 1 1 calc GR . . . .
C32 C 0.7249(3) 0.2628(3) 0.21521(19) 0.0557(9) Uani 1 1 d . . . . .
H32A H 0.7562 0.2511 0.2644 0.067 Uiso 1 1 calc R . . . .
H32B H 0.7692 0.3235 0.1823 0.067 Uiso 1 1 calc R . . . .
C40 C 0.5226(3) 0.1508(3) -0.07044(18) 0.0510(8) Uani 1 1 d . . . . .
H40A H 0.5229 0.0798 -0.0834 0.061 Uiso 1 1 calc R . . . .
H40B H 0.5763 0.2000 -0.1065 0.061 Uiso 1 1 calc R . . . .
C6 C 0.3018(3) -0.0032(3) 0.35376(16) 0.0471(8) Uani 1 1 d . . . . .
C5 C 0.2683(3) -0.0542(3) 0.42780(15) 0.0478(8) Uani 1 1 d . . . . .
H5 H 0.3147 -0.0412 0.4652 0.057 Uiso 1 1 calc R . . . .
C31 C 0.7420(3) 0.1614(3) 0.18669(19) 0.0553(9) Uani 1 1 d . . . . .
H31 H 0.7712 0.0944 0.2137 0.066 Uiso 1 1 calc R . . . .
C8 C -0.0943(3) -0.0952(3) 0.28631(18) 0.0517(9) Uani 1 1 d . . . . .
H8A H -0.1175 -0.1465 0.3324 0.078 Uiso 1 1 calc GR . . . .
H8B H -0.1464 -0.1044 0.2484 0.078 Uiso 1 1 calc GR . . . .
H8C H -0.1023 -0.0213 0.2930 0.078 Uiso 1 1 calc GR . . . .
C20 C 0.0400(3) 0.4428(3) 0.2861(2) 0.0601(10) Uani 1 1 d . . . . .
H20 H 0.0233 0.4990 0.3107 0.072 Uiso 1 1 calc R . . . .
C39 C 0.3963(3) 0.1973(3) -0.0713(2) 0.0561(9) Uani 1 1 d . . . . .
H39A H 0.3628 0.1996 -0.1189 0.067 Uiso 1 1 calc R . . . .
H39B H 0.3442 0.1513 -0.0324 0.067 Uiso 1 1 calc R . . . .
C37 C 0.2968(3) 0.4692(3) -0.0469(2) 0.0620(10) Uani 1 1 d . . . . .
H37A H 0.3659 0.5097 -0.0749 0.074 Uiso 1 1 calc R . . . .
H37B H 0.2235 0.5126 -0.0591 0.074 Uiso 1 1 calc R . . . .
C19 C 0.0963(4) 0.3461(3) 0.32187(19) 0.0627(10) Uani 1 1 d . . . . .
H19 H 0.1197 0.3380 0.3703 0.075 Uiso 1 1 calc R . . . .
C15 C 0.1205(3) -0.1004(3) 0.57852(17) 0.0630(10) Uani 1 1 d . . . . .
H15A H 0.1968 -0.0649 0.5798 0.095 Uiso 1 1 calc GR . . . .
H15B H 0.0942 -0.1395 0.6280 0.095 Uiso 1 1 calc GR . . . .
H15C H 0.0604 -0.0459 0.5595 0.095 Uiso 1 1 calc GR . . . .
C35 C 0.3345(3) 0.5221(3) 0.1365(3) 0.0735(13) Uani 1 1 d . . . . .
H35A H 0.3396 0.5898 0.1534 0.088 Uiso 1 1 calc R . . . .
H35B H 0.2596 0.4848 0.1584 0.088 Uiso 1 1 calc R . . . .
C36 C 0.3346(3) 0.5472(3) 0.0545(3) 0.0710(12) Uani 1 1 d . . . . .
H36A H 0.2718 0.6014 0.0376 0.085 Uiso 1 1 calc R . . . .
H36B H 0.4128 0.5777 0.0328 0.085 Uiso 1 1 calc R . . . .
C10 C 0.4101(3) 0.0763(4) 0.34212(19) 0.0860(16) Uani 1 1 d . . . . .
H10 H 0.4123 0.1202 0.2906 0.103 Uiso 1 1 calc R . . . .
C34 C 0.4460(3) 0.4191(3) 0.2369(2) 0.0706(11) Uani 1 1 d . . . . .
H34A H 0.3898 0.3593 0.2580 0.085 Uiso 1 1 calc R . . . .
H34B H 0.4259 0.4801 0.2599 0.085 Uiso 1 1 calc R . . . .
C38 C 0.2869(3) 0.3613(3) -0.0659(2) 0.0573(10) Uani 1 1 d . . . . .
H38A H 0.2256 0.3170 -0.0326 0.069 Uiso 1 1 calc R . . . .
H38B H 0.2622 0.3720 -0.1166 0.069 Uiso 1 1 calc R . . . .
C12 C 0.5301(3) 0.0086(6) 0.3528(2) 0.136(3) Uani 1 1 d . . . . .
H12A H 0.5274 -0.0389 0.4020 0.204 Uiso 1 1 calc GR . . . .
H12B H 0.5979 0.0579 0.3467 0.204 Uiso 1 1 calc GR . . . .
H12C H 0.5393 -0.0352 0.3165 0.204 Uiso 1 1 calc GR . . . .
C11 C 0.3984(5) 0.1555(5) 0.3942(2) 0.116(2) Uani 1 1 d . . . . .
H11A H 0.3193 0.1898 0.3911 0.174 Uiso 1 1 calc GR . . . .
H11B H 0.4601 0.2111 0.3797 0.174 Uiso 1 1 calc GR . . . .
H11C H 0.4084 0.1153 0.4445 0.174 Uiso 1 1 calc GR . . . .
C14 C 0.2324(4) -0.2671(4) 0.5580(2) 0.0897(14) Uani 1 1 d . . . . .
H14A H 0.2452 -0.3156 0.5247 0.135 Uiso 1 1 calc GR . . . .
H14B H 0.2051 -0.3090 0.6065 0.135 Uiso 1 1 calc GR . . . .
H14C H 0.3076 -0.2311 0.5612 0.135 Uiso 1 1 calc GR . . . .
O1 O 0.23724(17) -0.04539(17) 0.15965(10) 0.0423(5) Uani 1 1 d . . . . .
N1 N 0.24394(18) 0.15319(19) 0.17461(11) 0.0329(5) Uani 1 1 d . . . . .
O2 O 0.41859(16) 0.03101(19) 0.19552(11) 0.0490(6) Uani 1 1 d . . . . .
C33 C 0.5743(3) 0.3817(3) 0.2504(2) 0.0646(10) Uani 1 1 d . . . . .
H33A H 0.6304 0.4408 0.2275 0.077 Uiso 1 1 calc R . . . .
H33B H 0.5854 0.3615 0.3035 0.077 Uiso 1 1 calc R . . . .
C1 C 0.2334(2) -0.0251(2) 0.29694(14) 0.0366(7) Uani 1 1 d . . . . .
C1B C 0.4482(12) -0.2538(11) 0.3005(7) 0.073(4) Uani 0.3333 1 d D U P A -1
H1BA H 0.4089 -0.3115 0.2845 0.109 Uiso 0.3333 1 calc GR . P A -1
H1BB H 0.4657 -0.1934 0.2584 0.109 Uiso 0.3333 1 calc GR . P A -1
H1BC H 0.3953 -0.2289 0.3367 0.109 Uiso 0.3333 1 calc GR . P A -1
C2B C 0.5499(5) -0.2914(6) 0.3304(3) 0.054(2) Uani 0.3333 1 d . U P A -1
C3B C 0.5727(7) -0.2773(6) 0.4007(4) 0.064(3) Uani 0.3333 1 d DG U P A -1
H3B H 0.5180 -0.2376 0.4250 0.077 Uiso 0.3333 1 calc R . P A -1
C4B C 0.6771(8) -0.3227(7) 0.4347(4) 0.100(4) Uani 0.3333 1 d G U P A -1
H4B H 0.6924 -0.3133 0.4817 0.120 Uiso 0.3333 1 calc R . P A -1
C5B C 0.7588(6) -0.3821(7) 0.3983(6) 0.100(4) Uani 0.3333 1 d G U P A -1
H5B H 0.8287 -0.4124 0.4210 0.120 Uiso 0.3333 1 calc R . P A -1
C6B C 0.7360(6) -0.3961(7) 0.3280(6) 0.079(4) Uani 0.3333 1 d G U P A -1
H6B H 0.7907 -0.4358 0.3037 0.095 Uiso 0.3333 1 calc R . P A -1
C7B C 0.6316(7) -0.3508(7) 0.2940(4) 0.064(3) Uani 0.3333 1 d DG U P A -1
H7B H 0.6163 -0.3602 0.2470 0.077 Uiso 0.3333 1 calc R . P A -1
C2C C 0.5963(7) -0.3816(8) 0.3217(5) 0.079(4) Uani 0.3333 1 d . U P B -3
C3C C 0.5344(8) -0.4565(6) 0.3792(4) 0.061(3) Uani 0.3333 1 d DG U P B -3
H3C H 0.5764 -0.5146 0.4084 0.073 Uiso 0.3333 1 calc R . P B -3
C4C C 0.4096(8) -0.4445(8) 0.3931(4) 0.098(4) Uani 0.3333 1 d G U P B -3
H4C H 0.3681 -0.4945 0.4315 0.118 Uiso 0.3333 1 calc R . P B -3
C5C C 0.3468(7) -0.3575(10) 0.3495(6) 0.104(5) Uani 0.3333 1 d G U P B -3
H5C H 0.2633 -0.3495 0.3588 0.125 Uiso 0.3333 1 calc R . P B -3
C6C C 0.4088(12) -0.2827(7) 0.2920(6) 0.107(6) Uani 0.3333 1 d G U P B -3
H6C H 0.3668 -0.2245 0.2628 0.129 Uiso 0.3333 1 calc R . P B -3
C7C C 0.5335(12) -0.2947(7) 0.2781(4) 0.099(4) Uani 0.3333 1 d DG U P B -3
H7C H 0.5750 -0.2447 0.2397 0.119 Uiso 0.3333 1 calc R . P B -3
C1C C 0.6972(18) -0.3876(17) 0.3107(10) 0.143(7) Uani 0.3333 1 d D U P B -3
H1CA H 0.7377 -0.3802 0.3537 0.215 Uiso 0.3333 1 calc GR . P B -3
H1CB H 0.7232 -0.3297 0.2687 0.215 Uiso 0.3333 1 calc GR . P B -3
H1CC H 0.7174 -0.4578 0.3000 0.215 Uiso 0.3333 1 calc GR . P B -3
C1A C 0.951(2) -0.524(2) 0.5095(13) 0.161(7) Uani 0.3333 1 d . U P C -2
H1AA H 0.9983 -0.5242 0.5512 0.241 Uiso 0.3333 1 calc GR . P C -2
H1AB H 0.9946 -0.4879 0.4642 0.241 Uiso 0.3333 1 calc GR . P C -2
H1AC H 0.9345 -0.5992 0.5078 0.241 Uiso 0.3333 1 calc GR . P C -2
C2A C 0.8438(11) -0.4710(9) 0.5170(5) 0.129(5) Uani 0.3333 1 d . U P C -2
C7A C 0.7464(14) -0.5253(7) 0.5614(4) 0.133(6) Uani 0.3333 1 d G U P C -2
H7A H 0.7559 -0.5974 0.5886 0.160 Uiso 0.3333 1 calc R . P C -2
C6A C 0.6347(12) -0.4717(11) 0.5649(5) 0.157(7) Uani 0.3333 1 d G U P C -2
H6A H 0.5695 -0.5080 0.5946 0.189 Uiso 0.3333 1 calc R . P C -2
C5A C 0.6205(10) -0.3639(11) 0.5241(6) 0.137(5) Uani 0.3333 1 d G U P C -2
H5A H 0.5457 -0.3281 0.5265 0.165 Uiso 0.3333 1 calc R . P C -2
C4A C 0.7179(13) -0.3097(7) 0.4798(5) 0.133(5) Uani 0.3333 1 d G U P C -2
H4A H 0.7083 -0.2375 0.4525 0.159 Uiso 0.3333 1 calc R . P C -2
C3A C 0.8295(11) -0.3632(9) 0.4762(4) 0.103(5) Uani 0.3333 1 d G U P C -2
H3A H 0.8947 -0.3269 0.4465 0.124 Uiso 0.3333 1 calc R . P C -2

loop_
_atom_site_aniso_label
_atom_site_aniso_U_11
_atom_site_aniso_U_22
_atom_site_aniso_U_33
_atom_site_aniso_U_23
_atom_site_aniso_U_13
_atom_site_aniso_U_12
K1 0.0303(3) 0.0338(4) 0.0526(4) -0.0086(3) 0.0065(3) -0.0036(3)
S1 0.0341(4) 0.0446(5) 0.0252(4) 0.0019(3) 0.0012(3) 0.0022(3)
O5 0.0352(11) 0.0428(13) 0.0509(13) -0.0036(11) 0.0007(9) 0.0024(9)
O4 0.0369(11) 0.0448(13) 0.0551(13) -0.0125(11) 0.0044(9) -0.0008(9)
O3 0.0446(11) 0.0377(12) 0.0467(12) -0.0122(10) -0.0044(9) 0.0115(9)
O9 0.0301(10) 0.0404(13) 0.0850(16) -0.0043(12) -0.0002(10) -0.0008(9)
O6 0.0448(12) 0.0473(14) 0.0669(15) -0.0188(12) 0.0040(10) -0.0075(10)
O7 0.0422(12) 0.0450(14) 0.0869(18) -0.0132(13) 0.0179(12) 0.0002(11)
C28 0.0230(12) 0.0338(16) 0.0303(14) -0.0033(12) 0.0035(10) -0.0083(11)
C16 0.0284(13) 0.0294(15) 0.0284(14) -0.0025(12) 0.0032(11) -0.0072(11)
C17 0.0315(14) 0.0341(16) 0.0321(14) -0.0078(13) 0.0090(11) -0.0106(12)
C27 0.0379(15) 0.0310(16) 0.0391(16) -0.0092(13) -0.0033(12) -0.0049(12)
O8 0.0423(12) 0.0321(12) 0.0896(18) -0.0038(13) 0.0044(12) -0.0054(10)
C23 0.0259(13) 0.0338(16) 0.0352(15) -0.0079(13) 0.0023(11) -0.0009(12)
C22 0.0311(14) 0.0355(17) 0.0400(16) -0.0087(14) 0.0049(12) -0.0079(12)
C25 0.0329(15) 0.057(2) 0.0362(16) -0.0058(15) -0.0087(12) -0.0038(14)
C4 0.0430(16) 0.0387(17) 0.0297(15) -0.0002(13) 0.0039(12) 0.0041(13)
C2 0.0401(15) 0.0266(15) 0.0286(14) -0.0004(12) -0.0032(12) 0.0032(12)
C24 0.0321(15) 0.0447(19) 0.0422(16) -0.0006(15) -0.0062(13) 0.0001(13)
C3 0.0405(15) 0.0329(16) 0.0304(14) -0.0036(13) 0.0043(12) -0.0026(13)
C26 0.0402(16) 0.0463(19) 0.0384(16) -0.0133(15) -0.0025(13) -0.0080(14)
C7 0.0511(17) 0.0298(16) 0.0309(15) -0.0039(13) -0.0011(13) -0.0064(13)
C29 0.0386(16) 0.044(2) 0.061(2) -0.0129(17) 0.0113(15) 0.0060(14)
C30 0.0401(17) 0.048(2) 0.077(2) -0.0133(19) 0.0037(16) 0.0160(15)
C13 0.0610(19) 0.053(2) 0.0242(14) 0.0026(14) 0.0018(13) -0.0041(16)
C18 0.066(2) 0.044(2) 0.0340(16) -0.0094(15) 0.0015(14) -0.0114(16)
C21 0.0476(17) 0.0389(19) 0.055(2) -0.0159(16) 0.0136(15) -0.0029(14)
C9 0.091(3) 0.040(2) 0.050(2) -0.0152(17) -0.0040(18) -0.0063(18)
C32 0.0455(18) 0.068(3) 0.0504(19) -0.0062(18) -0.0040(15) -0.0105(17)
C40 0.0470(18) 0.046(2) 0.062(2) -0.0167(17) 0.0030(16) -0.0035(15)
C6 0.0396(16) 0.063(2) 0.0315(15) 0.0047(15) -0.0012(13) -0.0077(15)
C5 0.0438(17) 0.067(2) 0.0279(15) 0.0011(15) -0.0099(13) -0.0015(16)
C31 0.0504(19) 0.058(2) 0.051(2) 0.0010(18) -0.0054(15) 0.0112(17)
C8 0.0484(18) 0.061(2) 0.0448(18) -0.0092(17) -0.0074(15) -0.0068(16)
C20 0.078(2) 0.051(2) 0.055(2) -0.0267(19) 0.0262(18) -0.0156(19)
C39 0.0458(18) 0.050(2) 0.073(2) -0.0146(19) -0.0040(16) -0.0081(16)
C37 0.0357(17) 0.047(2) 0.086(3) 0.014(2) 0.0132(17) 0.0057(15)
C19 0.092(3) 0.058(3) 0.0410(19) -0.0207(19) 0.0077(18) -0.018(2)
C15 0.080(2) 0.074(3) 0.0310(17) -0.0055(18) 0.0044(16) 0.002(2)
C35 0.0314(18) 0.052(2) 0.148(4) -0.050(3) 0.008(2) 0.0016(16)
C36 0.0375(18) 0.034(2) 0.138(4) -0.009(2) -0.020(2) 0.0010(15)
C10 0.063(2) 0.149(4) 0.0350(18) 0.006(2) -0.0100(17) -0.057(3)
C34 0.076(3) 0.058(3) 0.079(3) -0.028(2) 0.026(2) -0.010(2)
C38 0.0296(16) 0.070(3) 0.063(2) 0.003(2) 0.0003(14) 0.0037(16)
C12 0.042(2) 0.288(8) 0.053(2) 0.018(4) -0.0071(18) -0.046(3)
C11 0.140(4) 0.156(5) 0.047(2) -0.001(3) -0.016(2) -0.111(4)
C14 0.140(4) 0.077(3) 0.0363(19) 0.012(2) 0.002(2) 0.037(3)
O1 0.0528(12) 0.0414(13) 0.0294(10) -0.0036(9) 0.0044(9) 0.0042(10)
N1 0.0254(11) 0.0400(14) 0.0281(11) 0.0020(11) 0.0008(9) -0.0023(10)
O2 0.0322(10) 0.0656(15) 0.0385(11) 0.0081(11) 0.0014(8) 0.0068(10)
C33 0.072(2) 0.060(2) 0.066(2) -0.025(2) 0.0090(19) -0.017(2)
C1 0.0370(15) 0.0413(17) 0.0266(14) 0.0017(13) -0.0022(12) 0.0033(13)
C1B 0.085(8) 0.087(11) 0.052(7) -0.024(7) -0.018(6) 0.009(7)
C2B 0.067(6) 0.029(5) 0.056(5) 0.006(5) 0.014(4) 0.004(4)
C3B 0.099(7) 0.041(6) 0.047(5) -0.001(5) -0.003(5) -0.001(5)
C4B 0.133(11) 0.067(9) 0.090(9) 0.010(7) -0.034(7) -0.015(7)
C5B 0.081(8) 0.056(8) 0.145(11) 0.020(8) -0.031(8) -0.010(6)
C6B 0.030(6) 0.056(8) 0.141(10) -0.003(8) 0.004(6) -0.016(5)
C7B 0.068(8) 0.051(8) 0.070(8) -0.013(6) 0.011(6) 0.011(6)
C2C 0.095(8) 0.091(9) 0.079(8) -0.074(6) -0.013(6) -0.005(7)
C3C 0.105(7) 0.037(5) 0.053(6) -0.028(4) -0.054(5) 0.039(5)
C4C 0.133(9) 0.105(10) 0.075(8) -0.059(7) 0.003(7) 0.003(8)
C5C 0.083(8) 0.156(14) 0.108(10) -0.102(8) -0.028(6) 0.065(7)
C6C 0.170(13) 0.089(11) 0.088(10) -0.067(7) -0.051(9) 0.054(10)
C7C 0.181(12) 0.073(9) 0.045(7) -0.016(6) -0.001(8) -0.025(9)
C1C 0.098(10) 0.22(2) 0.155(14) -0.127(15) -0.031(9) -0.059(10)
C1A 0.245(18) 0.158(18) 0.122(14) -0.103(15) -0.057(16) -0.023(13)
C2A 0.231(14) 0.113(10) 0.056(8) -0.048(7) 0.011(9) -0.069(9)
C7A 0.281(15) 0.099(9) 0.026(6) -0.018(6) -0.002(8) -0.130(10)
C6A 0.242(14) 0.175(13) 0.071(10) -0.064(9) 0.041(11) -0.157(12)
C5A 0.199(12) 0.163(12) 0.078(9) -0.085(9) 0.028(8) -0.105(10)
C4A 0.201(14) 0.127(11) 0.075(9) -0.029(9) -0.002(10) -0.086(9)
C3A 0.191(11) 0.090(8) 0.029(5) -0.012(6) 0.024(7) -0.103(8)

loop_
_atom_type_symbol
_atom_type_description
_atom_type_scat_dispersion_real
_atom_type_scat_dispersion_imag
_atom_type_scat_source
C C 0.0033 0.0016 'International Tables Vol C Tables 4.2.6.8 and 6.1.1.4'
H H 0.0000 0.0000 'International Tables Vol C Tables 4.2.6.8 and 6.1.1.4'
K K 0.2009 0.2494 'International Tables Vol C Tables 4.2.6.8 and 6.1.1.4'
N N 0.0061 0.0033 'International Tables Vol C Tables 4.2.6.8 and 6.1.1.4'
O O 0.0106 0.0060 'International Tables Vol C Tables 4.2.6.8 and 6.1.1.4'
S S 0.1246 0.1234 'International Tables Vol C Tables 4.2.6.8 and 6.1.1.4'

loop_
_geom_angle_atom_site_label_1
_geom_angle_atom_site_label_2
_geom_angle_atom_site_label_3
_geom_angle
O5 K1 S1 105.49(4)
O5 K1 O9 107.02(6)
O5 K1 O8 138.96(6)
O5 K1 O2 80.83(5)
O4 K1 S1 93.28(4)
O4 K1 O5 59.12(6)
O4 K1 O9 57.05(6)
O4 K1 O6 117.92(6)
O4 K1 O7 149.16(6)
O4 K1 O8 113.27(7)
O4 K1 O2 82.37(6)
O9 K1 S1 109.62(4)
O6 K1 S1 100.31(5)
O6 K1 O5 58.86(6)
O6 K1 O9 149.70(6)
O6 K1 O7 57.37(7)
O6 K1 O8 114.12(7)
O6 K1 O2 85.91(6)
O7 K1 S1 117.47(5)
O7 K1 O5 106.77(6)
O7 K1 O9 109.87(7)
O7 K1 O8 57.25(7)
O7 K1 O2 124.69(7)
O8 K1 S1 115.41(4)
O8 K1 O9 56.76(7)
N1 K1 S1 26.35(5)
N1 K1 O5 130.74(6)
N1 K1 O4 111.77(7)
N1 K1 O9 103.22(6)
N1 K1 O6 105.74(6)
N1 K1 O7 98.11(7)
N1 K1 O8 90.24(6)
N1 K1 O2 50.28(6)
O2 K1 S1 24.75(4)
O2 K1 O9 120.08(6)
O2 K1 O8 140.15(5)
O1 S1 K1 120.19(8)
O1 S1 N1 116.07(11)
O1 S1 C1 104.11(12)
N1 S1 K1 51.98(7)
N1 S1 C1 109.34(13)
O2 S1 K1 57.17(9)
O2 S1 O1 112.65(13)
O2 S1 N1 106.77(12)
O2 S1 C1 107.59(11)
C1 S1 K1 135.69(10)
C30 O5 K1 108.85(16)
C31 O5 K1 110.53(17)
C31 O5 C30 111.3(3)
C29 O4 K1 119.56(17)
C40 O4 K1 122.43(18)
C40 O4 C29 111.5(2)
C22 O3 C23 118.9(2)
C39 O9 K1 100.39(19)
C38 O9 K1 107.45(19)
C38 O9 C39 112.8(2)
C32 O6 K1 118.30(18)
C32 O6 C33 111.8(2)
C33 O6 K1 120.0(2)
C35 O7 K1 115.49(19)
C34 O7 K1 106.2(2)
C34 O7 C35 114.3(3)
C27 C28 C16 121.0(3)
C23 C28 C16 121.8(2)
C23 C28 C27 117.2(2)
C28 C16 H16 108.3
C17 C16 C28 109.9(2)
C17 C16 H16 108.3
N1 C16 C28 112.4(2)
N1 C16 H16 108.3
N1 C16 C17 109.60(19)
C22 C17 C16 123.4(2)
C22 C17 C18 117.1(3)
C18 C17 C16 119.5(3)
C28 C27 H27 119.3
C26 C27 C28 121.5(3)
C26 C27 H27 119.3
C37 O8 K1 118.8(2)
C36 O8 K1 115.6(2)
C36 O8 C37 112.6(3)
O3 C23 C24 114.4(3)
C28 C23 O3 123.4(2)
C28 C23 C24 122.2(3)
O3 C22 C17 122.5(3)
O3 C22 C21 115.7(3)
C21 C22 C17 121.8(3)
C24 C25 H25 119.9
C24 C25 C26 120.3(3)
C26 C25 H25 119.9
C3 C4 C13 121.4(2)
C3 C4 C5 117.1(2)
C5 C4 C13 121.5(2)
C3 C2 C7 115.1(2)
C3 C2 C1 117.6(2)
C1 C2 C7 127.3(2)
C23 C24 H24 120.4
C25 C24 C23 119.1(3)
C25 C24 H24 120.4
C4 C3 C2 124.0(2)
C4 C3 H3 118.0
C2 C3 H3 118.0
C27 C26 H26 120.1
C25 C26 C27 119.7(3)
C25 C26 H26 120.1
C2 C7 H7 107.6
C2 C7 C8 112.5(2)
C9 C7 C2 110.8(3)
C9 C7 H7 107.6
C9 C7 C8 110.4(2)
C8 C7 H7 107.6
O4 C29 H29A 109.9
O4 C29 H29B 109.9
O4 C29 C30 108.7(2)
H29A C29 H29B 108.3
C30 C29 H29A 109.9
C30 C29 H29B 109.9
O5 C30 C29 109.7(3)
O5 C30 H30A 109.7
O5 C30 H30B 109.7
C29 C30 H30A 109.7
C29 C30 H30B 109.7
H30A C30 H30B 108.2
C4 C13 H13 107.9
C4 C13 C14 110.8(3)
C15 C13 C4 112.4(3)
C15 C13 H13 107.9
C15 C13 C14 109.8(3)
C14 C13 H13 107.9
C17 C18 H18 119.2
C19 C18 C17 121.5(3)
C19 C18 H18 119.2
C22 C21 H21 119.9
C22 C21 C20 120.2(3)
C20 C21 H21 119.9
C7 C9 H9A 109.5
C7 C9 H9B 109.5
C7 C9 H9C 109.5
H9A C9 H9B 109.5
H9A C9 H9C 109.5
H9B C9 H9C 109.5
O6 C32 H32A 109.9
O6 C32 H32B 109.9
O6 C32 C31 108.7(2)
H32A C32 H32B 108.3
C31 C32 H32A 109.9
C31 C32 H32B 109.9
O4 C40 H40A 110.1
O4 C40 H40B 110.1
O4 C40 C39 108.1(3)
H40A C40 H40B 108.4
C39 C40 H40A 110.1
C39 C40 H40B 110.1
C5 C6 C10 115.6(3)
C5 C6 C1 118.8(3)
C1 C6 C10 125.6(2)
C4 C5 C6 122.5(3)
C4 C5 H5 118.7
C6 C5 H5 118.7
O5 C31 C32 110.0(3)
O5 C31 H31 125.0
C32 C31 H31 125.0
C7 C8 H8A 109.5
C7 C8 H8B 109.5
C7 C8 H8C 109.5
H8A C8 H8B 109.5
H8A C8 H8C 109.5
H8B C8 H8C 109.5
C21 C20 H20 120.4
C21 C20 C19 119.2(3)
C19 C20 H20 120.4
O9 C39 C40 108.4(2)
O9 C39 H39A 110.0
O9 C39 H39B 110.0
C40 C39 H39A 110.0
C40 C39 H39B 110.0
H39A C39 H39B 108.4
O8 C37 H37A 110.1
O8 C37 H37B 110.1
O8 C37 C38 108.0(3)
H37A C37 H37B 108.4
C38 C37 H37A 110.1
C38 C37 H37B 110.1
C18 C19 C20 120.1(3)
C18 C19 H19 119.9
C20 C19 H19 119.9
C13 C15 H15A 109.5
C13 C15 H15B 109.5
C13 C15 H15C 109.5
H15A C15 H15B 109.5
H15A C15 H15C 109.5
H15B C15 H15C 109.5
O7 C35 H35A 110.0
O7 C35 H35B 110.0
O7 C35 C36 108.3(3)
H35A C35 H35B 108.4
C36 C35 H35A 110.0
C36 C35 H35B 110.0
O8 C36 C35 109.2(3)
O8 C36 H36A 109.8
O8 C36 H36B 109.8
C35 C36 H36A 109.8
C35 C36 H36B 109.8
H36A C36 H36B 108.3
C6 C10 H10 108.1
C6 C10 C12 109.2(4)
C12 C10 H10 108.1
C11 C10 C6 112.2(3)
C11 C10 H10 108.1
C11 C10 C12 110.9(3)
O7 C34 H34A 110.2
O7 C34 H34B 110.2
O7 C34 C33 107.4(3)
H34A C34 H34B 108.5
C33 C34 H34A 110.2
C33 C34 H34B 110.2
O9 C38 C37 109.7(3)
O9 C38 H38A 109.7
O9 C38 H38B 109.7
C37 C38 H38A 109.7
C37 C38 H38B 109.7
H38A C38 H38B 108.2
C10 C12 H12A 109.5
C10 C12 H12B 109.5
C10 C12 H12C 109.5
H12A C12 H12B 109.5
H12A C12 H12C 109.5
H12B C12 H12C 109.5
C10 C11 H11A 109.5
C10 C11 H11B 109.5
C10 C11 H11C 109.5
H11A C11 H11B 109.5
H11A C11 H11C 109.5
H11B C11 H11C 109.5
C13 C14 H14A 109.5
C13 C14 H14B 109.5
C13 C14 H14C 109.5
H14A C14 H14B 109.5
H14A C14 H14C 109.5
H14B C14 H14C 109.5
S1 N1 K1 101.67(10)
C16 N1 K1 136.84(16)
C16 N1 S1 118.67(16)
S1 O2 K1 98.08(10)
O6 C33 C34 108.5(3)
O6 C33 H33A 110.0
O6 C33 H33B 110.0
C34 C33 H33A 110.0
C34 C33 H33B 110.0
H33A C33 H33B 108.4
C2 C1 S1 121.2(2)
C2 C1 C6 119.9(2)
C6 C1 S1 118.9(2)
H1BA C1B H1BB 109.5
H1BA C1B H1BC 109.5
H1BB C1B H1BC 109.5
C2B C1B H1BA 109.5
C2B C1B H1BB 109.5
C2B C1B H1BC 109.5
C1B C2B C3B 119.7(6)
C1B C2B C7B 120.2(6)
C3B C2B C7B 120.0
C2B C3B H3B 120.0
C4B C3B C2B 120.0
C4B C3B H3B 120.0
C3B C4B H4B 120.0
C5B C4B C3B 120.0
C5B C4B H4B 120.0
C4B C5B H5B 120.0
C4B C5B C6B 120.0
C6B C5B H5B 120.0
C5B C6B H6B 120.0
C7B C6B C5B 120.0
C7B C6B H6B 120.0
C2B C7B H7B 120.0
C6B C7B C2B 120.0
C6B C7B H7B 120.0
C3C C2C C7C 120.0
C1C C2C C3C 121.5(9)
C1C C2C C7C 118.5(9)
C2C C3C H3C 120.0
C4C C3C C2C 120.0
C4C C3C H3C 120.0
C3C C4C H4C 120.0
C3C C4C C5C 120.0
C5C C4C H4C 120.0
C4C C5C H5C 120.0
C6C C5C C4C 120.0
C6C C5C H5C 120.0
C5C C6C H6C 120.0
C5C C6C C7C 120.0
C7C C6C H6C 120.0
C2C C7C H7C 120.0
C6C C7C C2C 120.0
C6C C7C H7C 120.0
C2C C1C H1CA 109.5
C2C C1C H1CB 109.5
C2C C1C H1CC 109.5
H1CA C1C H1CB 109.5
H1CA C1C H1CC 109.5
H1CB C1C H1CC 109.5
H1AA C1A H1AB 109.5
H1AA C1A H1AC 109.5
H1AB C1A H1AC 109.5
C2A C1A H1AA 109.5
C2A C1A H1AB 109.5
C2A C1A H1AC 109.5
C1A C2A C7A 120.5(14)
C1A C2A C3A 119.4(14)
C7A C2A C3A 120.0
C2A C7A H7A 120.0
C6A C7A C2A 120.0
C6A C7A H7A 120.0
C7A C6A H6A 120.0
C5A C6A C7A 120.0
C5A C6A H6A 120.0
C6A C5A H5A 120.0
C4A C5A C6A 120.0
C4A C5A H5A 120.0
C5A C4A H4A 120.0
C5A C4A C3A 120.0
C3A C4A H4A 120.0
C2A C3A H3A 120.0
C4A C3A C2A 120.0
C4A C3A H3A 120.0

loop_
_geom_bond_atom_site_label_1
_geom_bond_atom_site_label_2
_geom_bond_distance
K1 S1 3.4391(9)
K1 O5 2.895(2)
K1 O4 2.807(2)
K1 O9 3.022(2)
K1 O6 2.844(2)
K1 O7 2.894(3)
K1 O8 2.962(2)
K1 N1 2.766(2)
K1 O2 2.919(2)
S1 O1 1.455(2)
S1 N1 1.559(2)
S1 O2 1.4542(19)
S1 C1 1.835(3)
O5 C30 1.424(4)
O5 C31 1.413(4)
O4 C29 1.421(3)
O4 C40 1.412(4)
O3 C23 1.386(3)
O3 C22 1.372(3)
O9 C39 1.425(4)
O9 C38 1.419(4)
O6 C32 1.423(4)
O6 C33 1.427(4)
O7 C35 1.430(4)
O7 C34 1.413(4)
C28 C16 1.529(3)
C28 C27 1.394(4)
C28 C23 1.385(4)
C16 H16 0.9800
C16 C17 1.515(4)
C16 N1 1.469(3)
C17 C22 1.384(4)
C17 C18 1.400(4)
C27 H27 0.9300
C27 C26 1.386(4)
O8 C37 1.434(4)
O8 C36 1.409(4)
C23 C24 1.392(4)
C22 C21 1.377(4)
C25 H25 0.9300
C25 C24 1.376(4)
C25 C26 1.382(4)
C4 C3 1.374(4)
C4 C13 1.520(4)
C4 C5 1.384(4)
C2 C3 1.398(4)
C2 C7 1.526(4)
C2 C1 1.408(4)
C24 H24 0.9300
C3 H3 0.9300
C26 H26 0.9300
C7 H7 0.9800
C7 C9 1.523(4)
C7 C8 1.533(4)
C29 H29A 0.9700
C29 H29B 0.9700
C29 C30 1.486(4)
C30 H30A 0.9700
C30 H30B 0.9700
C13 H13 0.9800
C13 C15 1.515(5)
C13 C14 1.523(5)
C18 H18 0.9300
C18 C19 1.373(5)
C21 H21 0.9300
C21 C20 1.378(5)
C9 H9A 0.9600
C9 H9B 0.9600
C9 H9C 0.9600
C32 H32A 0.9700
C32 H32B 0.9700
C32 C31 1.484(5)
C40 H40A 0.9700
C40 H40B 0.9700
C40 C39 1.493(4)
C6 C5 1.396(4)
C6 C10 1.536(4)
C6 C1 1.410(4)
C5 H5 0.9300
C31 H31 0.9300
C8 H8A 0.9600
C8 H8B 0.9600
C8 H8C 0.9600
C20 H20 0.9300
C20 C19 1.387(5)
C39 H39A 0.9700
C39 H39B 0.9700
C37 H37A 0.9700
C37 H37B 0.9700
C37 C38 1.476(5)
C19 H19 0.9300
C15 H15A 0.9600
C15 H15B 0.9600
C15 H15C 0.9600
C35 H35A 0.9700
C35 H35B 0.9700
C35 C36 1.475(6)
C36 H36A 0.9700
C36 H36B 0.9700
C10 H10 0.9800
C10 C12 1.549(7)
C10 C11 1.530(7)
C34 H34A 0.9700
C34 H34B 0.9700
C34 C33 1.494(5)
C38 H38A 0.9700
C38 H38B 0.9700
C12 H12A 0.9600
C12 H12B 0.9600
C12 H12C 0.9600
C11 H11A 0.9600
C11 H11B 0.9600
C11 H11C 0.9600
C14 H14A 0.9600
C14 H14B 0.9600
C14 H14C 0.9600
C33 H33A 0.9700
C33 H33B 0.9700
C1B H1BA 0.9600
C1B H1BB 0.9600
C1B H1BC 0.9600
C1B C2B 1.308(14)
C2B C3B 1.3900
C2B C7B 1.3900
C3B H3B 0.9300
C3B C4B 1.3900
C4B H4B 0.9300
C4B C5B 1.3900
C5B H5B 0.9300
C5B C6B 1.3900
C6B H6B 0.9300
C6B C7B 1.3900
C7B H7B 0.9300
C2C C3C 1.3900
C2C C7C 1.3900
C2C C1C 1.12(2)
C3C H3C 0.9300
C3C C4C 1.3900
C4C H4C 0.9300
C4C C5C 1.3900
C5C H5C 0.9300
C5C C6C 1.3900
C6C H6C 0.9300
C6C C7C 1.3900
C7C H7C 0.9300
C1C H1CA 0.9600
C1C H1CB 0.9600
C1C H1CC 0.9600
C1A H1AA 0.9600
C1A H1AB 0.9600
C1A H1AC 0.9600
C1A C2A 1.35(3)
C2A C7A 1.3900
C2A C3A 1.3900
C7A H7A 0.9300
C7A C6A 1.3900
C6A H6A 0.9300
C6A C5A 1.3900
C5A H5A 0.9300
C5A C4A 1.3900
C4A H4A 0.9300
C4A C3A 1.3900
C3A H3A 0.9300

loop_
_geom_torsion_atom_site_label_1
_geom_torsion_atom_site_label_2
_geom_torsion_atom_site_label_3
_geom_torsion_atom_site_label_4
_geom_torsion
K1 S1 N1 C16 164.1(2)
K1 S1 C1 C2 154.60(18)
K1 S1 C1 C6 -27.0(3)
K1 O5 C30 C29 60.2(3)
K1 O5 C31 C32 -58.4(3)
K1 O4 C29 C30 34.8(3)
K1 O4 C40 C39 -19.7(3)
K1 O9 C39 C40 -71.4(3)
K1 O9 C38 C37 65.8(3)
K1 O6 C32 C31 -38.0(3)
K1 O6 C33 C34 22.4(4)
K1 O7 C35 C36 -54.3(3)
K1 O7 C34 C33 70.1(3)
K1 O8 C37 C38 34.8(3)
K1 O8 C36 C35 -46.1(3)
O4 C29 C30 O5 -64.5(3)
O4 C40 C39 O9 65.4(3)
O3 C23 C24 C25 -177.3(2)
O3 C22 C21 C20 179.9(3)
O6 C32 C31 O5 65.2(3)
O7 C35 C36 O8 66.5(3)
O7 C34 C33 O6 -62.7(4)
C28 C16 C17 C22 -2.5(3)
C28 C16 C17 C18 178.5(2)
C28 C16 N1 K1 52.3(3)
C28 C16 N1 S1 -104.7(2)
C28 C27 C26 C25 1.2(4)
C28 C23 C24 C25 2.1(4)
C16 C28 C27 C26 179.5(2)
C16 C28 C23 O3 -1.8(4)
C16 C28 C23 C24 178.8(2)
C16 C17 C22 O3 0.3(4)
C16 C17 C22 C21 -179.3(2)
C16 C17 C18 C19 179.1(3)
C17 C16 N1 K1 -70.2(3)
C17 C16 N1 S1 132.8(2)
C17 C22 C21 C20 -0.4(4)
C17 C18 C19 C20 1.0(5)
C27 C28 C16 C17 -176.7(2)
C27 C28 C16 N1 61.0(3)
C27 C28 C23 O3 178.1(2)
C27 C28 C23 C24 -1.3(4)
O8 C37 C38 O9 -69.2(3)
C23 O3 C22 C17 1.6(4)
C23 O3 C22 C21 -178.8(2)
C23 C28 C16 C17 3.2(3)
C23 C28 C16 N1 -119.1(3)
C23 C28 C27 C26 -0.4(4)
C22 O3 C23 C28 -0.8(4)
C22 O3 C23 C24 178.7(2)
C22 C17 C18 C19 0.1(4)
C22 C21 C20 C19 1.5(5)
C24 C25 C26 C27 -0.4(4)
C3 C4 C13 C15 -124.8(3)
C3 C4 C13 C14 111.9(4)
C3 C4 C5 C6 -1.8(5)
C3 C2 C7 C9 -74.0(3)
C3 C2 C7 C8 50.1(3)
C3 C2 C1 S1 174.4(2)
C3 C2 C1 C6 -4.0(4)
C26 C25 C24 C23 -1.2(4)
C7 C2 C3 C4 -178.9(3)
C7 C2 C1 S1 -6.2(4)
C7 C2 C1 C6 175.3(3)
C29 O4 C40 C39 -171.2(2)
C30 O5 C31 C32 -179.4(2)
C13 C4 C3 C2 -177.6(3)
C13 C4 C5 C6 178.2(3)
C18 C17 C22 O3 179.3(2)
C18 C17 C22 C21 -0.3(4)
C21 C20 C19 C18 -1.7(5)
C32 O6 C33 C34 167.4(3)
C40 O4 C29 C30 -172.7(3)
C5 C4 C3 C2 2.4(5)
C5 C4 C13 C15 55.2(4)
C5 C4 C13 C14 -68.1(4)
C5 C6 C10 C12 76.4(4)
C5 C6 C10 C11 -47.0(5)
C5 C6 C1 S1 -173.9(3)
C5 C6 C1 C2 4.6(5)
C31 O5 C30 C29 -177.8(2)
C39 O9 C38 C37 175.5(3)
C37 O8 C36 C35 172.9(3)
C35 O7 C34 C33 -161.3(3)
C36 O8 C37 C38 174.4(2)
C10 C6 C5 C4 176.6(4)
C10 C6 C1 S1 8.1(5)
C10 C6 C1 C2 -173.5(4)
C34 O7 C35 C36 -178.0(3)
C38 O9 C39 C40 174.5(3)
O1 S1 N1 K1 -109.16(10)
O1 S1 N1 C16 55.0(2)
O1 S1 O2 K1 112.29(11)
O1 S1 C1 C2 -25.0(3)
O1 S1 C1 C6 153.5(3)
N1 S1 O2 K1 -16.26(12)
N1 S1 C1 C2 99.7(3)
N1 S1 C1 C6 -81.9(3)
N1 C16 C17 C22 121.4(3)
N1 C16 C17 C18 -57.5(3)
O2 S1 N1 K1 17.38(13)
O2 S1 N1 C16 -178.50(18)
O2 S1 C1 C2 -144.7(2)
O2 S1 C1 C6 33.7(3)
C33 O6 C32 C31 176.3(3)
C1 S1 N1 K1 133.49(10)
C1 S1 N1 C16 -62.4(2)
C1 S1 O2 K1 -133.54(11)
C1 C2 C3 C4 0.5(4)
C1 C2 C7 C9 106.6(3)
C1 C2 C7 C8 -129.2(3)
C1 C6 C5 C4 -1.6(5)
C1 C6 C10 C12 -105.5(4)
C1 C6 C10 C11 131.0(4)
C1B C2B C3B C4B 176.2(7)
C1B C2B C7B C6B -176.2(7)
C2B C3B C4B C5B 0.0
C3B C2B C7B C6B 0.0
C3B C4B C5B C6B 0.0
C4B C5B C6B C7B 0.0
C5B C6B C7B C2B 0.0
C7B C2B C3B C4B 0.0
C2C C3C C4C C5C 0.0
C3C C2C C7C C6C 0.0
C3C C4C C5C C6C 0.0
C4C C5C C6C C7C 0.0
C5C C6C C7C C2C 0.0
C7C C2C C3C C4C 0.0
C1C C2C C3C C4C 177.7(14)
C1C C2C C7C C6C -177.8(14)
C1A C2A C7A C6A -175.9(12)
C1A C2A C3A C4A 176.0(12)
C2A C7A C6A C5A 0.0
C7A C2A C3A C4A 0.0
C7A C6A C5A C4A 0.0
C6A C5A C4A C3A 0.0
C5A C4A C3A C2A 0.0
C3A C2A C7A C6A 0.0
